data_1557959
loop_
_publ_author_name
'Richardson, Mark B.'
'Gabriel, Kristin Nichelle'
'Garcia, Joseph'
'Ashby, Shareen'
'Dyer, Rebekah'
'Kim, Joshua'
'Lau, Calvin'
'Hong, John'
'Le Tourneau, Ryan J.'
'Sen, Sanjana'
'Narel, David'
'Katz, Benjamin B.'
'Ziller, Joseph W.'
'Majumdar, Sudipta'
'Collins, Philip G.'
'Weiss, Gregory A.'

_publ_section_title
;
 Pyrocinchonimides Conjugate to Amine Groups on Proteins via Imide
 Transfer.
;
_journal_name_full 'Bioconjugate chemistry'
_journal_paper_doi 10.1021/acs.bioconjchem.0c00143
_journal_year 2020
_chemical_absolute_configuration unk
_chemical_formula_sum 'C12 H20 N Na O10 S'
_chemical_formula_weight 393.34
_space_group_crystal_system orthorhombic
_space_group_IT_number 33
_space_group_name_Hall 'P 2c -2n'
_space_group_name_H-M_alt 'P n a 21'
_atom_sites_solution_hydrogens difmap
_atom_sites_solution_primary dual
_atom_sites_solution_secondary difmap
_audit_creation_method SHELXL-2014/7
_cell_angle_alpha 90
_cell_angle_beta 90
_cell_angle_gamma 90
_cell_formula_units_Z 4
_cell_length_a 7.2106(8)
_cell_length_b 35.399(4)
_cell_length_c 7.0277(8)
_cell_measurement_reflns_used 9942
_cell_measurement_temperature 88(2)
_cell_measurement_theta_max 29.05
_cell_measurement_theta_min 2.88
_cell_volume 1793.8(3)
_computing_cell_refinement 'Bruker SAINT 8.34a, 2013'
_computing_data_collection 'Bruker APEX2 2014.11-0, 2014'
_computing_data_reduction 'Bruker SAINT 8.34a, 2013'
_computing_molecular_graphics 'Bruker SHELXTL'
_computing_publication_material 'Bruker SHELXTL'
_computing_structure_refinement 'SHELXL-2014/7 (Sheldrick, 2014)'
_computing_structure_solution 'Bruker SHELXTL 2014/4'
_diffrn_ambient_temperature 88(2)
_diffrn_measured_fraction_theta_full 0.999
_diffrn_measured_fraction_theta_max 0.962
_diffrn_measurement_device_type 'Bruker SMART APEX II CCD'
_diffrn_measurement_method '\f and \w scans'
_diffrn_radiation_type MoK\a
_diffrn_radiation_wavelength 0.71073
_diffrn_reflns_av_R_equivalents 0.0243
_diffrn_reflns_av_unetI/netI 0.0211
_diffrn_reflns_Laue_measured_fraction_full 0.999
_diffrn_reflns_Laue_measured_fraction_max 0.962
_diffrn_reflns_limit_h_max 9
_diffrn_reflns_limit_h_min -9
_diffrn_reflns_limit_k_max 47
_diffrn_reflns_limit_k_min -47
_diffrn_reflns_limit_l_max 9
_diffrn_reflns_limit_l_min -9
_diffrn_reflns_number 19514
_diffrn_reflns_point_group_measured_fraction_full 1.000
_diffrn_reflns_point_group_measured_fraction_max 0.962
_diffrn_reflns_theta_full 25.500
_diffrn_reflns_theta_max 29.049
_diffrn_reflns_theta_min 2.301
_diffrn_source 'fine-focus sealed tube'
_exptl_absorpt_coefficient_mu 0.255
_exptl_absorpt_correction_T_max 0.8016
_exptl_absorpt_correction_T_min 0.7103
_exptl_absorpt_correction_type multi-scan
_exptl_absorpt_process_details 'Bruker SADABS 2014/5'
_exptl_crystal_colour colorless
_exptl_crystal_density_diffrn 1.456
_exptl_crystal_density_meas ?
_exptl_crystal_density_method not_measured
_exptl_crystal_description plate
_exptl_crystal_F_000 824
_exptl_crystal_size_max 0.604
_exptl_crystal_size_mid 0.289
_exptl_crystal_size_min 0.050
_refine_diff_density_max 1.140
_refine_diff_density_min -1.013
_refine_diff_density_rms 0.071
_refine_ls_abs_structure_details
; 
 Refined as an inversion twin. 
;
_refine_ls_abs_structure_Flack 0.14(13)
_refine_ls_extinction_method none
_refine_ls_goodness_of_fit_ref 1.049
_refine_ls_hydrogen_treatment refxyz
_refine_ls_matrix_type full
_refine_ls_number_parameters 306
_refine_ls_number_reflns 4500
_refine_ls_number_restraints 1
_refine_ls_restrained_S_all 1.049
_refine_ls_R_factor_all 0.0486
_refine_ls_R_factor_gt 0.0465
_refine_ls_shift/su_max 0.001
_refine_ls_shift/su_mean 0.000
_refine_ls_structure_factor_coef Fsqd
_refine_ls_weighting_details 'w=1/[\s^2^(Fo^2^)+(0.0202P)^2^+3.5886P] where P=(Fo^2^+2Fc^2^)/3'
_refine_ls_weighting_scheme calc
_refine_ls_wR_factor_gt 0.0971
_refine_ls_wR_factor_ref 0.0982
_reflns_Friedel_coverage 0.856
_reflns_Friedel_fraction_full 1.000
_reflns_Friedel_fraction_max 0.962
_reflns_number_gt 4330
_reflns_number_total 4500
_reflns_threshold_expression 'I > 2\s(I)'
_cod_data_source_file bc0c00143_si_003.cif
_cod_data_source_block gaw2
_cod_depositor_comments
;
The following automatic conversions were performed:

data item '_exptl_crystal_density_meas' value 'not_measured' was
changed to '?' -- the value is perceived as not measured.

Automatic conversion script
Id: cif_fix_values 7556 2019-12-06 15:28:31Z antanas 
;
_cod_original_cell_volume 1793.8(4)
_cod_database_code 1557959
_shelx_shelxl_version_number 2014/7
_shelx_space_group_comment
; 
The symmetry employed for this shelxl refinement is uniquely defined 
by the following loop, which should always be used as a source of 
symmetry information in preference to the above space-group names. 
They are only intended as comments. 
;
_shelx_estimated_absorpt_t_min 0.861
_shelx_estimated_absorpt_t_max 0.987
_exptl_absorpt_special_details
; 
Reflections not merged 
20540 Corrected reflections written to file gaw2s.hkl 
Estimated minimum and maximum transmission:  0.7103  0.8016 
The ratio (0.8861) of these values is more reliable than their absolute values 
Additional spherical absorption correction applied with mu*r =  0.1500 
Lambda/2 correction factor = 0.00150 
;

loop_
_space_group_symop_operation_xyz
'x, y, z'
'-x, -y, z+1/2'
'x+1/2, -y+1/2, z'
'-x+1/2, y+1/2, z+1/2'

loop_
_atom_site_label
_atom_site_type_symbol
_atom_site_fract_x
_atom_site_fract_y
_atom_site_fract_z
_atom_site_U_iso_or_equiv
_atom_site_adp_type
_atom_site_occupancy
_atom_site_site_symmetry_order
_atom_site_calc_flag
_atom_site_refinement_flags_posn
_atom_site_refinement_flags_adp
_atom_site_refinement_flags_occupancy
_atom_site_disorder_assembly
_atom_site_disorder_group
S1 S 0.60610(12) 0.34662(2) 0.47182(13) 0.01638(17) Uani 1 1 d . . . . .
Na1 Na 0.4042(2) 0.25224(4) 0.0080(2) 0.0185(3) Uani 1 1 d . . . . .
O1 O 0.6429(4) 0.48524(7) 1.1210(4) 0.0193(5) Uani 1 1 d . . . . .
O2 O 0.9205(4) 0.52722(7) 0.5764(4) 0.0199(5) Uani 1 1 d . . . . .
O3 O 0.4478(6) 0.33533(12) 0.5807(5) 0.0596(13) Uani 1 1 d . . . . .
O4 O 0.5634(9) 0.35284(10) 0.2773(5) 0.0731(18) Uani 1 1 d . . . . .
O5 O 0.7544(5) 0.32020(10) 0.5003(11) 0.085(2) Uani 1 1 d . . . . .
O6 O 0.1584(4) 0.24371(8) 0.2344(4) 0.0192(6) Uani 1 1 d . . . . .
O7 O 0.6555(4) 0.25737(8) -0.2142(4) 0.0204(6) Uani 1 1 d . . . . .
O8 O 0.3475(4) 0.32038(8) -0.0154(5) 0.0243(6) Uani 1 1 d . . . . .
O9 O 0.4477(5) 0.18540(8) 0.0329(5) 0.0259(6) Uani 1 1 d . . . . .
O10 O 0.1209(4) 0.29866(7) 0.5113(4) 0.0205(5) Uani 1 1 d . . . . .
N1 N 0.7732(4) 0.49543(8) 0.8227(4) 0.0150(6) Uani 1 1 d . . . . .
C1 C 0.7199(5) 0.50557(9) 1.0093(5) 0.0158(6) Uani 1 1 d . . . . .
C2 C 0.7676(5) 0.54673(9) 1.0321(5) 0.0173(7) Uani 1 1 d . . . . .
C3 C 0.8359(5) 0.55939(10) 0.8676(6) 0.0184(7) Uani 1 1 d . . . . .
C4 C 0.8511(5) 0.52715(9) 0.7337(5) 0.0157(7) Uani 1 1 d . . . . .
C5 C 0.7380(6) 0.56679(11) 1.2154(6) 0.0207(8) Uani 1 1 d . . . . .
C6 C 0.8921(6) 0.59827(11) 0.8084(7) 0.0249(8) Uani 1 1 d . . . . .
C7 C 0.7478(5) 0.45951(9) 0.7364(5) 0.0138(6) Uani 1 1 d . . . . .
C8 C 0.7020(5) 0.45780(10) 0.5438(5) 0.0153(7) Uani 1 1 d . . . . .
C9 C 0.6639(5) 0.42282(9) 0.4618(5) 0.0148(6) Uani 1 1 d . . . . .
H9 H 0.627(6) 0.4226(12) 0.336(7) 0.018 Uiso 1 1 d . U . . .
C10 C 0.6756(5) 0.39020(9) 0.5704(5) 0.0151(7) Uani 1 1 d . . . . .
C11 C 0.7280(5) 0.39178(10) 0.7609(5) 0.0169(7) Uani 1 1 d . . . . .
C12 C 0.7655(5) 0.42663(10) 0.8443(5) 0.0166(7) Uani 1 1 d . . . . .
H5A H 0.637(7) 0.5568(13) 1.278(7) 0.018(11) Uiso 1 1 d . . . . .
H5B H 0.734(9) 0.5941(18) 1.199(9) 0.053(18) Uiso 1 1 d . . . . .
H5C H 0.835(8) 0.5613(15) 1.306(8) 0.039(15) Uiso 1 1 d . . . . .
H6A H 1.014(10) 0.6013(19) 0.758(11) 0.07(2) Uiso 1 1 d . . . . .
H6B H 0.909(10) 0.6147(19) 0.916(10) 0.07(2) Uiso 1 1 d . . . . .
H6C H 0.807(9) 0.6078(18) 0.708(10) 0.057(19) Uiso 1 1 d . . . . .
H8 H 0.689(5) 0.4795(11) 0.479(7) 0.013(9) Uiso 1 1 d . . . . .
H11 H 0.740(7) 0.3700(13) 0.829(7) 0.023(12) Uiso 1 1 d . . . . .
H12 H 0.803(6) 0.4276(10) 0.969(7) 0.013(9) Uiso 1 1 d . . . . .
H6D H 0.160(8) 0.2610(16) 0.317(8) 0.032(14) Uiso 1 1 d . . . . .
H6E H 0.176(9) 0.2250(19) 0.288(9) 0.043(18) Uiso 1 1 d . . . . .
H7A H 0.672(8) 0.2770(18) -0.280(8) 0.038(16) Uiso 1 1 d . . . . .
H7B H 0.640(7) 0.2404(15) -0.295(7) 0.024(13) Uiso 1 1 d . . . . .
H8A H 0.405(7) 0.3312(16) 0.074(9) 0.029(14) Uiso 1 1 d . . . . .
H8B H 0.383(10) 0.328(2) -0.106(11) 0.06(2) Uiso 1 1 d . . . . .
H9A H 0.549(8) 0.1782(15) 0.028(9) 0.037(16) Uiso 1 1 d . . . . .
H9B H 0.385(8) 0.1727(17) 0.113(9) 0.046(17) Uiso 1 1 d . . . . .
H10A H 0.200(6) 0.3118(12) 0.523(7) 0.010(10) Uiso 1 1 d . . . . .
H10B H 0.016(9) 0.3124(18) 0.520(11) 0.063(19) Uiso 1 1 d . . . . .

loop_
_atom_site_aniso_label
_atom_site_aniso_U_11
_atom_site_aniso_U_22
_atom_site_aniso_U_33
_atom_site_aniso_U_23
_atom_site_aniso_U_13
_atom_site_aniso_U_12
S1 0.0179(4) 0.0110(3) 0.0202(4) -0.0011(3) -0.0019(4) -0.0011(3)
Na1 0.0198(7) 0.0173(6) 0.0183(7) 0.0004(6) -0.0013(6) 0.0021(5)
O1 0.0217(14) 0.0198(12) 0.0163(12) 0.0021(10) 0.0012(10) 0.0035(11)
O2 0.0201(13) 0.0163(12) 0.0232(13) 0.0023(10) 0.0057(11) -0.0013(10)
O3 0.074(3) 0.061(2) 0.043(2) -0.0272(19) 0.030(2) -0.054(2)
O4 0.170(5) 0.0238(16) 0.0259(18) 0.0040(14) -0.038(3) -0.033(2)
O5 0.0324(19) 0.0309(18) 0.192(6) -0.052(3) -0.041(3) 0.0170(15)
O6 0.0266(15) 0.0137(13) 0.0173(12) 0.0002(10) -0.0023(11) 0.0024(11)
O7 0.0300(16) 0.0162(13) 0.0152(12) -0.0008(10) -0.0014(11) -0.0018(12)
O8 0.0264(14) 0.0201(12) 0.0266(16) -0.0001(13) -0.0015(15) -0.0025(10)
O9 0.0295(16) 0.0189(13) 0.0292(15) 0.0014(12) -0.0024(13) 0.0025(12)
O10 0.0241(14) 0.0176(12) 0.0197(13) -0.0003(11) -0.0007(12) -0.0007(11)
N1 0.0184(15) 0.0119(13) 0.0148(14) 0.0009(11) -0.0010(12) -0.0010(11)
C1 0.0151(14) 0.0150(15) 0.0172(17) 0.0015(13) -0.0046(14) 0.0029(12)
C2 0.0194(17) 0.0133(15) 0.0192(16) -0.0032(13) -0.0044(13) 0.0045(13)
C3 0.0158(17) 0.0125(15) 0.0268(19) -0.0011(14) -0.0025(15) 0.0016(13)
C4 0.0146(16) 0.0118(15) 0.0205(17) 0.0023(13) -0.0029(14) 0.0009(12)
C5 0.0217(19) 0.0205(18) 0.0199(17) -0.0068(15) -0.0051(16) 0.0040(15)
C6 0.027(2) 0.0136(16) 0.034(2) 0.0012(16) -0.0014(18) -0.0030(15)
C7 0.0134(15) 0.0109(14) 0.0172(15) 0.0014(12) -0.0011(13) 0.0002(12)
C8 0.0168(16) 0.0124(15) 0.0167(16) 0.0039(12) 0.0023(13) 0.0001(12)
C9 0.0162(15) 0.0166(14) 0.0114(14) -0.0007(13) -0.0022(14) 0.0009(12)
C10 0.0151(16) 0.0108(15) 0.0193(17) -0.0031(12) 0.0004(13) 0.0007(12)
C11 0.0194(17) 0.0124(15) 0.0189(17) 0.0048(12) -0.0029(14) -0.0011(13)
C12 0.0182(17) 0.0151(16) 0.0165(16) 0.0003(13) -0.0031(14) -0.0001(13)

loop_
_atom_type_symbol
_atom_type_description
_atom_type_scat_dispersion_real
_atom_type_scat_dispersion_imag
_atom_type_scat_source
C C 0.0033 0.0016 'International Tables Vol C Tables 4.2.6.8 and 6.1.1.4'
H H 0.0000 0.0000 'International Tables Vol C Tables 4.2.6.8 and 6.1.1.4'
N N 0.0061 0.0033 'International Tables Vol C Tables 4.2.6.8 and 6.1.1.4'
O O 0.0106 0.0060 'International Tables Vol C Tables 4.2.6.8 and 6.1.1.4'
Na Na 0.0362 0.0249 'International Tables Vol C Tables 4.2.6.8 and 6.1.1.4'
S S 0.1246 0.1234 'International Tables Vol C Tables 4.2.6.8 and 6.1.1.4'

loop_
_geom_angle_atom_site_label_1
_geom_angle_atom_site_label_2
_geom_angle_atom_site_label_3
_geom_angle
_geom_angle_site_symmetry_1
_geom_angle_site_symmetry_3
_geom_angle_publ_flag
O4 S1 O3 112.6(3) . . ?
O4 S1 O5 113.4(4) . . ?
O3 S1 O5 109.8(4) . . ?
O4 S1 C10 107.74(19) . . ?
O3 S1 C10 105.13(19) . . ?
O5 S1 C10 107.7(2) . . ?
O9 Na1 O7 91.33(12) . . ?
O9 Na1 O6 85.65(12) . . ?
O7 Na1 O6 176.89(12) . . ?
O9 Na1 O7 90.31(11) . 3_455 ?
O7 Na1 O7 98.73(11) . 3_455 ?
O6 Na1 O7 82.07(10) . 3_455 ?
O9 Na1 O6 84.93(11) . 3 ?
O7 Na1 O6 81.48(10) . 3 ?
O6 Na1 O6 97.48(11) . 3 ?
O7 Na1 O6 175.25(12) 3_455 3 ?
O9 Na1 O8 177.92(13) . . ?
O7 Na1 O8 90.44(11) . . ?
O6 Na1 O8 92.59(11) . . ?
O7 Na1 O8 88.35(11) 3_455 . ?
O6 Na1 O8 96.39(11) 3 . ?
O9 Na1 Na1 95.03(10) . 3_455 ?
O7 Na1 Na1 139.29(8) . 3_455 ?
O6 Na1 Na1 42.02(8) . 3_455 ?
O7 Na1 Na1 41.23(8) 3_455 3_455 ?
O6 Na1 Na1 139.09(8) 3 3_455 ?
O8 Na1 Na1 82.92(8) . 3_455 ?
O9 Na1 Na1 79.95(10) . 3 ?
O7 Na1 Na1 41.29(8) . 3 ?
O6 Na1 Na1 137.04(8) . 3 ?
O7 Na1 Na1 137.70(8) 3_455 3 ?
O6 Na1 Na1 41.36(8) 3 3 ?
O8 Na1 Na1 102.10(9) . 3 ?
Na1 Na1 Na1 174.97(9) 3_455 3 ?
Na1 O6 Na1 96.62(11) . 3_455 ?
Na1 O6 H6D 111(4) . . ?
Na1 O6 H6D 115(4) 3_455 . ?
Na1 O6 H6E 108(5) . . ?
Na1 O6 H6E 120(5) 3_455 . ?
H6D O6 H6E 106(6) . . ?
Na1 O7 Na1 97.49(11) . 3 ?
Na1 O7 H7A 122(4) . . ?
Na1 O7 H7A 112(4) 3 . ?
Na1 O7 H7B 107(3) . . ?
Na1 O7 H7B 116(3) 3 . ?
H7A O7 H7B 104(5) . . ?
Na1 O8 H8A 108(4) . . ?
Na1 O8 H8B 110(6) . . ?
H8A O8 H8B 108(6) . . ?
Na1 O9 H9A 117(4) . . ?
Na1 O9 H9B 120(4) . . ?
H9A O9 H9B 111(6) . . ?
H10A O10 H10B 107(5) . . ?
C4 N1 C1 108.6(3) . . ?
C4 N1 C7 125.3(3) . . ?
C1 N1 C7 126.1(3) . . ?
O1 C1 N1 125.5(3) . . ?
O1 C1 C2 128.0(3) . . ?
N1 C1 C2 106.4(3) . . ?
C3 C2 C5 130.1(3) . . ?
C3 C2 C1 108.5(3) . . ?
C5 C2 C1 121.5(3) . . ?
C2 C3 C4 108.6(3) . . ?
C2 C3 C6 130.6(4) . . ?
C4 C3 C6 120.8(4) . . ?
O2 C4 N1 125.0(3) . . ?
O2 C4 C3 127.4(3) . . ?
N1 C4 C3 107.7(3) . . ?
C2 C5 H5A 110(3) . . ?
C2 C5 H5B 112(4) . . ?
H5A C5 H5B 115(5) . . ?
C2 C5 H5C 112(3) . . ?
H5A C5 H5C 100(4) . . ?
H5B C5 H5C 107(5) . . ?
C3 C6 H6A 117(4) . . ?
C3 C6 H6B 112(4) . . ?
H6A C6 H6B 96(6) . . ?
C3 C6 H6C 110(4) . . ?
H6A C6 H6C 105(5) . . ?
H6B C6 H6C 116(5) . . ?
C8 C7 C12 120.9(3) . . ?
C8 C7 N1 118.9(3) . . ?
C12 C7 N1 120.2(3) . . ?
C9 C8 C7 119.1(3) . . ?
C9 C8 H8 122(3) . . ?
C7 C8 H8 119(3) . . ?
C10 C9 C8 120.1(3) . . ?
C10 C9 H9 123(3) . . ?
C8 C9 H9 117(3) . . ?
C9 C10 C11 120.8(3) . . ?
C9 C10 S1 119.7(3) . . ?
C11 C10 S1 119.3(3) . . ?
C10 C11 C12 119.6(3) . . ?
C10 C11 H11 120(3) . . ?
C12 C11 H11 121(3) . . ?
C11 C12 C7 119.5(3) . . ?
C11 C12 H12 120(2) . . ?
C7 C12 H12 121(2) . . ?

loop_
_geom_bond_atom_site_label_1
_geom_bond_atom_site_label_2
_geom_bond_distance
_geom_bond_site_symmetry_2
_geom_bond_publ_flag
S1 O4 1.418(4) . ?
S1 O3 1.431(4) . ?
S1 O5 1.435(3) . ?
S1 C10 1.764(3) . ?
Na1 O9 2.393(3) . ?
Na1 O7 2.399(3) . ?
Na1 O6 2.401(3) . ?
Na1 O7 2.402(3) 3_455 ?
Na1 O6 2.432(3) 3 ?
Na1 O8 2.452(3) . ?
Na1 Na1 3.6088(4) 3_455 ?
Na1 Na1 3.6088(4) 3 ?
O1 C1 1.201(4) . ?
O2 C4 1.213(5) . ?
O6 Na1 2.432(3) 3_455 ?
O6 H6D 0.84(6) . ?
O6 H6E 0.77(7) . ?
O7 Na1 2.402(3) 3 ?
O7 H7A 0.84(6) . ?
O7 H7B 0.84(5) . ?
O8 H8A 0.85(6) . ?
O8 H8B 0.73(8) . ?
O9 H9A 0.77(6) . ?
O9 H9B 0.85(6) . ?
O10 H10A 0.74(4) . ?
O10 H10B 0.90(7) . ?
N1 C4 1.403(4) . ?
N1 C1 1.413(5) . ?
N1 C7 1.421(4) . ?
C1 C2 1.506(5) . ?
C2 C3 1.334(5) . ?
C2 C5 1.486(5) . ?
C3 C4 1.483(5) . ?
C3 C6 1.494(5) . ?
C5 H5A 0.92(5) . ?
C5 H5B 0.97(6) . ?
C5 H5C 0.97(6) . ?
C6 H6A 0.95(8) . ?
C6 H6B 0.96(7) . ?
C6 H6C 0.99(7) . ?
C7 C8 1.395(5) . ?
C7 C12 1.395(5) . ?
C8 C9 1.393(5) . ?
C8 H8 0.90(4) . ?
C9 C10 1.387(5) . ?
C9 H9 0.92(5) . ?
C10 C11 1.392(5) . ?
C11 C12 1.392(5) . ?
C11 H11 0.91(5) . ?
C12 H12 0.92(5) . ?

loop_
_geom_hbond_atom_site_label_D
_geom_hbond_atom_site_label_H
_geom_hbond_atom_site_label_A
_geom_hbond_distance_DH
_geom_hbond_distance_HA
_geom_hbond_distance_DA
_geom_hbond_angle_DHA
_geom_hbond_site_symmetry_A
O6 H6D O10 0.84(6) 1.93(6) 2.765(4) 170(6) .
O6 H6E S1 0.77(7) 2.89(7) 3.626(3) 160(6) 3_455
O6 H6E O5 0.77(7) 2.26(7) 3.015(5) 166(6) 3_455
O7 H7A O5 0.84(6) 2.25(6) 3.079(7) 166(5) 1_554
O7 H7B O10 0.84(5) 1.94(5) 2.778(4) 176(5) 3_554
O8 H8A O4 0.85(6) 1.98(6) 2.824(5) 174(5) .
O8 H8B O3 0.73(8) 2.27(8) 2.977(5) 163(7) 1_554
O9 H9A O8 0.77(6) 2.18(6) 2.910(4) 159(5) 3
O10 H10A O3 0.74(4) 2.02(5) 2.735(5) 165(4) .
O10 H10B O5 0.90(7) 1.91(7) 2.751(4) 154(6) 1_455

loop_
_geom_torsion_atom_site_label_1
_geom_torsion_atom_site_label_2
_geom_torsion_atom_site_label_3
_geom_torsion_atom_site_label_4
_geom_torsion
_geom_torsion_site_symmetry_1
_geom_torsion_site_symmetry_2
_geom_torsion_site_symmetry_3
_geom_torsion_site_symmetry_4
_geom_torsion_publ_flag
C4 N1 C1 O1 177.3(3) . . . . ?
C7 N1 C1 O1 -1.0(6) . . . . ?
C4 N1 C1 C2 0.8(4) . . . . ?
C7 N1 C1 C2 -177.5(3) . . . . ?
O1 C1 C2 C3 -174.0(4) . . . . ?
N1 C1 C2 C3 2.4(4) . . . . ?
O1 C1 C2 C5 6.3(6) . . . . ?
N1 C1 C2 C5 -177.4(3) . . . . ?
C5 C2 C3 C4 175.3(4) . . . . ?
C1 C2 C3 C4 -4.5(4) . . . . ?
C5 C2 C3 C6 -5.0(7) . . . . ?
C1 C2 C3 C6 175.2(4) . . . . ?
C1 N1 C4 O2 175.5(3) . . . . ?
C7 N1 C4 O2 -6.2(6) . . . . ?
C1 N1 C4 C3 -3.4(4) . . . . ?
C7 N1 C4 C3 174.9(3) . . . . ?
C2 C3 C4 O2 -173.8(4) . . . . ?
C6 C3 C4 O2 6.4(6) . . . . ?
C2 C3 C4 N1 5.0(4) . . . . ?
C6 C3 C4 N1 -174.7(3) . . . . ?
C4 N1 C7 C8 -35.4(5) . . . . ?
C1 N1 C7 C8 142.7(4) . . . . ?
C4 N1 C7 C12 145.7(4) . . . . ?
C1 N1 C7 C12 -36.3(5) . . . . ?
C12 C7 C8 C9 3.5(5) . . . . ?
N1 C7 C8 C9 -175.4(3) . . . . ?
C7 C8 C9 C10 -1.4(5) . . . . ?
C8 C9 C10 C11 -1.0(5) . . . . ?
C8 C9 C10 S1 174.0(3) . . . . ?
O4 S1 C10 C9 5.8(4) . . . . ?
O3 S1 C10 C9 -114.6(4) . . . . ?
O5 S1 C10 C9 128.5(4) . . . . ?
O4 S1 C10 C11 -179.1(4) . . . . ?
O3 S1 C10 C11 60.5(4) . . . . ?
O5 S1 C10 C11 -56.5(5) . . . . ?
C9 C10 C11 C12 1.3(6) . . . . ?
S1 C10 C11 C12 -173.7(3) . . . . ?
C10 C11 C12 C7 0.8(6) . . . . ?
C8 C7 C12 C11 -3.2(6) . . . . ?
N1 C7 C12 C11 175.7(3) . . . . ?
